data_4102054
loop_
_publ_author_name
'Masayuki Nihei'
'Hirotaka Tahira'
'Nobukazu Takahashi'
'Yusuke Otake'
'Yasuhisa Yamamura'
'Kazuya Saito'
'Hiroki Oshio'

_publ_contact_author_address 'Tennodai 1-1-1, Tsukuba, Ibaraki, Japan'
_publ_contact_author_email nihei@chem.tsukuba.ac.jp
_publ_contact_author_fax +81-29-853-4426
_publ_contact_author_name 'Masayuki Nihei'
_publ_contact_author_phone +81-29-853-5923
_publ_section_title
;
 Multiple Bistability and Tristability with Dual Spin-State Conversions in
 [Fe(dpp)2][Ni(mnt)2]2.MeNO2
;
_journal_name_full 'Journal of the American Chemical Society'
_journal_page_first 3553
_journal_page_last 3560
_journal_paper_doi 10.1021/ja910122r
_journal_volume 132
_journal_year 2010
_chemical_formula_sum 'C39 H21 Fe N19 Ni2 O2 S8'
_chemical_formula_weight 1217.50
_space_group_IT_number 2
_symmetry_cell_setting triclinic
_symmetry_Int_Tables_number 2
_symmetry_space_group_name_Hall '-P 1'
_symmetry_space_group_name_H-M 'P -1'
_atom_sites_solution_hydrogens geom
_atom_sites_solution_primary direct
_atom_sites_solution_secondary difmap
_audit_creation_method SHELXL-97
_cell_angle_alpha 80.355(5)
_cell_angle_beta 76.170(5)
_cell_angle_gamma 79.649(6)
_cell_formula_units_Z 2
_cell_length_a 9.074(3)
_cell_length_b 15.463(5)
_cell_length_c 18.423(6)
_cell_measurement_reflns_used 2339
_cell_measurement_temperature 205(2)
_cell_measurement_theta_max 23.25
_cell_measurement_theta_min 2.37
_cell_volume 2448.1(14)
_computing_cell_refinement 'Bruker SMART'
_computing_data_collection 'Bruker SMART'
_computing_data_reduction 'Bruker SAINT'
_computing_molecular_graphics 'Bruker SHLXTL'
_computing_publication_material 'Bruker SHLXTL'
_computing_structure_refinement 'SHELXL-97 (Sheldrick, 1997)'
_computing_structure_solution 'SHELXS-97 (Sheldrick, 1990)'
_diffrn_ambient_temperature 205(2)
_diffrn_detector_area_resol_mean 8.366[pixels/mm]
_diffrn_measured_fraction_theta_full 0.960
_diffrn_measured_fraction_theta_max 0.960
_diffrn_measurement_device_type 'CCD area detector'
_diffrn_measurement_method 'phi and omega scans'
_diffrn_radiation_monochromator graphite
_diffrn_radiation_type MoK\a
_diffrn_radiation_wavelength 0.71073
_diffrn_reflns_av_R_equivalents 0.0424
_diffrn_reflns_av_sigmaI/netI 0.0889
_diffrn_reflns_limit_h_max 10
_diffrn_reflns_limit_h_min -4
_diffrn_reflns_limit_k_max 16
_diffrn_reflns_limit_k_min -17
_diffrn_reflns_limit_l_max 20
_diffrn_reflns_limit_l_min -19
_diffrn_reflns_number 9352
_diffrn_reflns_theta_full 23.27
_diffrn_reflns_theta_max 23.27
_diffrn_reflns_theta_min 2.37
_diffrn_source 'fine-focus sealed tube'
_diffrn_standards_decay_% 0
_diffrn_standards_interval_time 190
_diffrn_standards_number 55
_exptl_absorpt_coefficient_mu 1.453
_exptl_absorpt_correction_T_max 0.7598
_exptl_absorpt_correction_T_min 0.5941
_exptl_absorpt_correction_type empirical
_exptl_crystal_colour 'dark brown'
_exptl_crystal_density_diffrn 1.652
_exptl_crystal_density_method 'not measured'
_exptl_crystal_description lozenge
_exptl_crystal_F_000 1228
_exptl_crystal_size_max 0.40
_exptl_crystal_size_mid 0.40
_exptl_crystal_size_min 0.20
_refine_diff_density_max 0.979
_refine_diff_density_min -0.484
_refine_diff_density_rms 0.115
_refine_ls_extinction_method none
_refine_ls_goodness_of_fit_ref 1.028
_refine_ls_hydrogen_treatment constr
_refine_ls_matrix_type full
_refine_ls_number_parameters 641
_refine_ls_number_reflns 6761
_refine_ls_number_restraints 0
_refine_ls_restrained_S_all 1.028
_refine_ls_R_factor_all 0.1209
_refine_ls_R_factor_gt 0.0632
_refine_ls_shift/su_max 0.001
_refine_ls_shift/su_mean 0.000
_refine_ls_structure_factor_coef Fsqd
_refine_ls_weighting_details 'calc w=1/[\s^2^(Fo^2^)+(0.0819P)^2^+0.0000P] where P=(Fo^2^+2Fc^2^)/3'
_refine_ls_weighting_scheme calc
_refine_ls_wR_factor_gt 0.1374
_refine_ls_wR_factor_ref 0.1659
_reflns_number_gt 4082
_reflns_number_total 6761
_reflns_threshold_expression >2sigma(I)
_cod_data_source_file ja910122r_si_001_3.cif
_cod_data_source_block Fedppmnt_205Kheat
_cod_original_cell_volume 2448.1(15)
_cod_database_code 4102054

loop_
_symmetry_equiv_pos_as_xyz
'x, y, z'
'-x, -y, -z'

loop_
_atom_site_label
_atom_site_type_symbol
_atom_site_fract_x
_atom_site_fract_y
_atom_site_fract_z
_atom_site_U_iso_or_equiv
_atom_site_adp_type
_atom_site_occupancy
_atom_site_symmetry_multiplicity
_atom_site_calc_flag
_atom_site_refinement_flags
_atom_site_disorder_assembly
_atom_site_disorder_group
Ni2 Ni 0.05841(12) 0.34350(7) 0.04618(6) 0.0324(3) Uani 1 1 d . . .
Ni1 Ni 0.25288(12) 0.49919(7) 0.46003(6) 0.0311(3) Uani 1 1 d . . .
Fe1 Fe 0.19951(13) 0.99210(7) 0.24328(6) 0.0277(3) Uani 1 1 d . . .
S6 S -0.0456(3) 0.24583(13) 0.13020(12) 0.0350(6) Uani 1 1 d . . .
S5 S -0.0295(3) 0.30842(14) -0.04142(12) 0.0352(5) Uani 1 1 d . . .
S8 S 0.1174(3) 0.39163(14) 0.13593(12) 0.0384(6) Uani 1 1 d . . .
S7 S 0.1832(3) 0.43229(15) -0.03795(12) 0.0406(6) Uani 1 1 d . . .
S3 S 0.3489(3) 0.60182(14) 0.37888(12) 0.0379(6) Uani 1 1 d . . .
S4 S 0.2977(3) 0.55063(14) 0.55192(12) 0.0368(6) Uani 1 1 d . . .
S1 S 0.1945(3) 0.45150(15) 0.36934(12) 0.0412(6) Uani 1 1 d . . .
S2 S 0.1627(3) 0.39539(14) 0.54161(12) 0.0372(6) Uani 1 1 d . . .
N1 N 0.3066(7) 1.1063(4) 0.2210(4) 0.0292(16) Uani 1 1 d . . .
N4 N 0.2052(7) 1.0424(4) 0.1264(4) 0.0305(16) Uani 1 1 d . . .
N5 N 0.2970(8) 1.1068(4) 0.0986(4) 0.0357(17) Uani 1 1 d . . .
N2 N 0.2357(8) 1.0141(4) 0.3495(4) 0.0411(19) Uani 1 1 d . . .
N3 N 0.2979(7) 1.0897(4) 0.3463(4) 0.0315(17) Uani 1 1 d . . .
N6 N 0.1051(7) 0.8742(4) 0.2564(3) 0.0252(15) Uani 1 1 d . . .
N7 N 0.3877(8) 0.8902(4) 0.2156(4) 0.0312(16) Uani 1 1 d . . .
N8 N 0.3494(7) 0.8083(4) 0.2198(3) 0.0257(15) Uani 1 1 d . . .
N9 N -0.0435(7) 1.0280(4) 0.2844(4) 0.0307(16) Uani 1 1 d . . .
N10 N -0.1245(7) 0.9584(4) 0.2955(3) 0.0285(16) Uani 1 1 d . . .
N16 N -0.2663(9) 0.0608(5) 0.1460(4) 0.053(2) Uani 1 1 d . . .
N15 N -0.3176(9) 0.1758(5) -0.0604(4) 0.054(2) Uani 1 1 d . . .
N18 N 0.3532(9) 0.5466(5) 0.1693(5) 0.054(2) Uani 1 1 d . . .
N17 N 0.4154(9) 0.6113(5) -0.0543(5) 0.053(2) Uani 1 1 d . . .
N13 N 0.5128(9) 0.8096(5) 0.3724(4) 0.053(2) Uani 1 1 d . . .
N14 N 0.4630(10) 0.7360(5) 0.5916(5) 0.060(2) Uani 1 1 d . . .
N11 N 0.0093(10) 0.2726(5) 0.3334(5) 0.057(2) Uani 1 1 d . . .
N12 N -0.0363(10) 0.2028(6) 0.5577(5) 0.062(2) Uani 1 1 d . . .
C5 C 0.3395(9) 1.1378(5) 0.2763(4) 0.031(2) Uani 1 1 d . . .
C4 C 0.4119(10) 1.2126(5) 0.2638(5) 0.040(2) Uani 1 1 d . . .
H4 H 0.4350 1.2344 0.3033 0.048 Uiso 1 1 calc R . .
C3 C 0.4475(10) 1.2526(6) 0.1914(5) 0.044(2) Uani 1 1 d . . .
H3 H 0.4957 1.3029 0.1817 0.052 Uiso 1 1 calc R . .
C2 C 0.4149(10) 1.2213(5) 0.1321(5) 0.040(2) Uani 1 1 d . . .
H2 H 0.4392 1.2490 0.0828 0.047 Uiso 1 1 calc R . .
C1 C 0.3437(9) 1.1463(5) 0.1505(4) 0.030(2) Uani 1 1 d . . .
C9 C 0.3127(10) 1.1277(6) 0.0230(5) 0.042(2) Uani 1 1 d . . .
H9 H 0.3682 1.1701 -0.0081 0.050 Uiso 1 1 calc R . .
C10 C 0.2309(11) 1.0744(6) 0.0017(5) 0.050(3) Uani 1 1 d . . .
H10 H 0.2203 1.0723 -0.0469 0.060 Uiso 1 1 calc R . .
C11 C 0.1678(10) 1.0246(6) 0.0660(5) 0.040(2) Uani 1 1 d . . .
H11 H 0.1052 0.9827 0.0673 0.048 Uiso 1 1 calc R . .
C6 C 0.3006(10) 1.1043(6) 0.4165(5) 0.043(2) Uani 1 1 d . . .
H6 H 0.3361 1.1516 0.4290 0.051 Uiso 1 1 calc R . .
C7 C 0.2412(11) 1.0364(7) 0.4653(6) 0.055(3) Uani 1 1 d . . .
H7 H 0.2281 1.0284 0.5175 0.067 Uiso 1 1 calc R . .
C8 C 0.2046(10) 0.9824(6) 0.4230(5) 0.045(2) Uani 1 1 d . . .
H8 H 0.1634 0.9303 0.4426 0.054 Uiso 1 1 calc R . .
C12 C -0.0471(9) 0.8770(5) 0.2779(4) 0.0295(19) Uani 1 1 d . . .
C13 C -0.1150(10) 0.8016(5) 0.2829(5) 0.037(2) Uani 1 1 d . . .
H13 H -0.2207 0.8032 0.2978 0.045 Uiso 1 1 calc R . .
C14 C -0.0203(9) 0.7249(5) 0.2652(4) 0.034(2) Uani 1 1 d . . .
H14 H -0.0631 0.6740 0.2670 0.040 Uiso 1 1 calc R . .
C15 C 0.1353(10) 0.7214(5) 0.2450(4) 0.038(2) Uani 1 1 d . . .
H15 H 0.1999 0.6691 0.2343 0.045 Uiso 1 1 calc R . .
C16 C 0.1926(9) 0.8002(5) 0.2414(4) 0.0282(19) Uani 1 1 d . . .
C17 C 0.4740(10) 0.7490(6) 0.1975(4) 0.035(2) Uani 1 1 d . . .
H17 H 0.4744 0.6893 0.1954 0.041 Uiso 1 1 calc R . .
C18 C 0.5969(10) 0.7912(6) 0.1790(5) 0.038(2) Uani 1 1 d . . .
H18 H 0.6989 0.7673 0.1625 0.045 Uiso 1 1 calc R . .
C19 C 0.5377(10) 0.8800(6) 0.1899(4) 0.035(2) Uani 1 1 d . . .
H19 H 0.5969 0.9256 0.1803 0.042 Uiso 1 1 calc R . .
C20 C -0.2711(10) 0.9823(6) 0.3290(4) 0.036(2) Uani 1 1 d . . .
H20 H -0.3472 0.9459 0.3429 0.044 Uiso 1 1 calc R . .
C21 C -0.2891(10) 1.0689(6) 0.3388(5) 0.041(2) Uani 1 1 d . . .
H21 H -0.3787 1.1041 0.3595 0.050 Uiso 1 1 calc R . .
C22 C -0.1441(11) 1.0931(6) 0.3111(5) 0.044(2) Uani 1 1 d . . .
H22 H -0.1211 1.1492 0.3115 0.053 Uiso 1 1 calc R . .
C32 C -0.1394(9) 0.1990(5) 0.0792(5) 0.033(2) Uani 1 1 d . . .
C31 C -0.1373(9) 0.2277(5) 0.0066(5) 0.0276(19) Uani 1 1 d . . .
C34 C -0.2126(10) 0.1227(6) 0.1176(5) 0.034(2) Uani 1 1 d . . .
C33 C -0.2344(11) 0.1986(5) -0.0325(5) 0.039(2) Uani 1 1 d . . .
C36 C 0.2284(9) 0.4709(5) 0.0904(5) 0.034(2) Uani 1 1 d . . .
C35 C 0.2548(9) 0.4890(5) 0.0151(5) 0.033(2) Uani 1 1 d . . .
C38 C 0.2952(10) 0.5147(6) 0.1352(5) 0.037(2) Uani 1 1 d . . .
C37 C 0.3441(10) 0.5569(5) -0.0245(5) 0.037(2) Uani 1 1 d . . .
C27 C 0.4020(9) 0.6654(5) 0.4339(5) 0.030(2) Uani 1 1 d . . .
C28 C 0.3803(8) 0.6430(5) 0.5081(5) 0.029(2) Uani 1 1 d . . .
C29 C 0.4643(9) 0.7453(6) 0.3987(5) 0.037(2) Uani 1 1 d . . .
C30 C 0.4235(10) 0.6953(6) 0.5549(5) 0.037(2) Uani 1 1 d . . .
C23 C 0.1095(9) 0.3610(5) 0.4138(5) 0.033(2) Uani 1 1 d . . .
C24 C 0.0939(9) 0.3371(5) 0.4883(5) 0.034(2) Uani 1 1 d . . .
C25 C 0.0518(10) 0.3132(6) 0.3675(5) 0.041(2) Uani 1 1 d . . .
C26 C 0.0210(10) 0.2621(6) 0.5275(5) 0.037(2) Uani 1 1 d . . .
O1S O 0.2838(9) 0.4024(5) 0.7639(5) 0.092(3) Uani 1 1 d . . .
O2S O 0.0978(9) 0.4904(5) 0.7318(4) 0.074(2) Uani 1 1 d . . .
N1S N 0.2189(10) 0.4750(6) 0.7497(4) 0.048(2) Uani 1 1 d . . .
C1S C 0.2975(12) 0.5496(7) 0.7525(6) 0.065(3) Uani 1 1 d . . .
H1S1 H 0.4001 0.5412 0.7227 0.097 Uiso 1 1 calc R . .
H1S2 H 0.3010 0.5520 0.8038 0.097 Uiso 1 1 calc R . .
H1S3 H 0.2425 0.6041 0.7329 0.097 Uiso 1 1 calc R . .

loop_
_atom_site_aniso_label
_atom_site_aniso_U_11
_atom_site_aniso_U_22
_atom_site_aniso_U_33
_atom_site_aniso_U_23
_atom_site_aniso_U_13
_atom_site_aniso_U_12
Ni2 0.0288(7) 0.0292(6) 0.0411(7) -0.0039(5) -0.0059(5) -0.0122(5)
Ni1 0.0295(7) 0.0321(6) 0.0367(6) -0.0054(5) -0.0085(5) -0.0150(5)
Fe1 0.0271(7) 0.0240(7) 0.0354(7) -0.0051(5) -0.0045(6) -0.0143(5)
S6 0.0400(14) 0.0324(13) 0.0388(13) -0.0020(10) -0.0124(11) -0.0183(11)
S5 0.0327(13) 0.0342(13) 0.0395(13) -0.0028(10) -0.0055(11) -0.0124(10)
S8 0.0404(14) 0.0372(13) 0.0406(13) -0.0026(10) -0.0062(11) -0.0191(11)
S7 0.0411(15) 0.0410(14) 0.0427(14) -0.0034(10) -0.0068(12) -0.0191(12)
S3 0.0459(15) 0.0400(14) 0.0350(13) -0.0031(10) -0.0120(11) -0.0225(12)
S4 0.0403(14) 0.0373(13) 0.0381(13) -0.0048(10) -0.0078(11) -0.0202(11)
S1 0.0492(15) 0.0418(14) 0.0419(14) -0.0045(10) -0.0141(12) -0.0256(12)
S2 0.0402(14) 0.0368(13) 0.0389(13) -0.0055(10) -0.0059(11) -0.0199(11)
N1 0.033(4) 0.023(4) 0.031(4) -0.004(3) 0.002(3) -0.012(3)
N4 0.027(4) 0.029(4) 0.039(4) -0.003(3) -0.009(3) -0.012(3)
N5 0.032(4) 0.034(4) 0.040(5) -0.013(3) 0.001(4) -0.007(3)
N2 0.041(5) 0.034(4) 0.044(5) -0.004(3) 0.006(4) -0.020(4)
N3 0.033(4) 0.034(4) 0.033(4) -0.003(3) -0.011(3) -0.012(3)
N6 0.019(4) 0.027(4) 0.029(4) -0.007(3) 0.004(3) -0.012(3)
N7 0.030(4) 0.025(4) 0.041(4) -0.008(3) -0.008(3) -0.008(3)
N8 0.026(4) 0.022(4) 0.032(4) -0.007(3) -0.007(3) -0.003(3)
N9 0.022(4) 0.024(4) 0.049(4) -0.011(3) -0.007(3) -0.007(3)
N10 0.018(4) 0.030(4) 0.039(4) -0.004(3) -0.001(3) -0.014(3)
N16 0.070(6) 0.048(5) 0.053(5) 0.003(4) -0.015(5) -0.043(5)
N15 0.061(6) 0.061(6) 0.054(5) -0.004(4) -0.027(5) -0.030(5)
N18 0.047(5) 0.056(6) 0.067(6) -0.024(4) -0.007(5) -0.021(4)
N17 0.039(5) 0.047(5) 0.072(6) -0.003(4) -0.003(4) -0.017(4)
N13 0.053(6) 0.048(5) 0.059(5) -0.005(4) 0.002(4) -0.028(5)
N14 0.063(6) 0.066(6) 0.066(6) -0.024(5) -0.021(5) -0.024(5)
N11 0.066(6) 0.047(5) 0.070(6) -0.018(4) -0.010(5) -0.033(5)
N12 0.072(6) 0.056(6) 0.062(6) -0.010(5) 0.001(5) -0.036(5)
C5 0.024(5) 0.038(5) 0.031(5) -0.005(4) -0.001(4) -0.007(4)
C4 0.041(6) 0.039(5) 0.052(6) -0.006(4) -0.017(5) -0.025(5)
C3 0.048(6) 0.033(5) 0.058(6) -0.004(5) -0.017(5) -0.022(5)
C2 0.039(6) 0.040(5) 0.039(5) 0.003(4) -0.003(4) -0.020(5)
C1 0.028(5) 0.028(5) 0.032(5) -0.009(4) 0.000(4) -0.003(4)
C9 0.048(6) 0.047(6) 0.029(5) 0.002(4) -0.006(5) -0.012(5)
C10 0.053(7) 0.063(7) 0.041(6) -0.016(5) -0.013(5) -0.010(5)
C11 0.035(6) 0.042(6) 0.049(6) -0.015(5) -0.018(5) -0.002(4)
C6 0.047(6) 0.050(6) 0.038(6) -0.007(4) -0.007(5) -0.026(5)
C7 0.056(7) 0.070(7) 0.046(6) -0.009(5) -0.020(6) -0.013(6)
C8 0.051(6) 0.035(6) 0.043(6) 0.013(4) -0.007(5) -0.013(5)
C12 0.031(5) 0.025(5) 0.034(5) -0.005(4) -0.013(4) 0.000(4)
C13 0.029(5) 0.038(6) 0.048(5) -0.009(4) 0.000(4) -0.023(4)
C14 0.030(5) 0.030(5) 0.048(6) -0.009(4) -0.011(4) -0.016(4)
C15 0.042(6) 0.033(5) 0.044(5) -0.011(4) -0.012(5) -0.010(4)
C16 0.032(5) 0.026(5) 0.029(5) 0.002(4) -0.009(4) -0.012(4)
C17 0.033(5) 0.031(5) 0.039(5) 0.000(4) -0.007(4) -0.010(4)
C18 0.020(5) 0.048(6) 0.043(5) -0.011(4) -0.004(4) -0.001(4)
C19 0.036(6) 0.039(6) 0.035(5) 0.001(4) -0.010(4) -0.017(5)
C20 0.028(6) 0.047(6) 0.035(5) -0.007(4) -0.014(4) 0.002(4)
C21 0.027(5) 0.052(6) 0.046(6) -0.015(5) -0.008(5) 0.001(5)
C22 0.052(7) 0.030(5) 0.056(6) -0.015(4) -0.012(5) -0.008(5)
C32 0.020(5) 0.027(5) 0.053(6) -0.011(4) -0.003(4) -0.006(4)
C31 0.025(5) 0.019(4) 0.039(5) -0.001(4) -0.008(4) -0.005(4)
C34 0.030(5) 0.034(5) 0.044(5) -0.006(4) -0.019(4) -0.004(4)
C33 0.050(6) 0.033(5) 0.035(5) 0.001(4) -0.009(5) -0.016(5)
C36 0.021(5) 0.029(5) 0.052(6) -0.004(4) -0.002(4) -0.011(4)
C35 0.024(5) 0.027(5) 0.050(6) -0.004(4) -0.011(4) -0.011(4)
C38 0.025(5) 0.034(5) 0.051(6) -0.007(4) -0.006(5) -0.002(4)
C37 0.027(5) 0.024(5) 0.057(6) -0.005(4) -0.003(5) -0.006(4)
C27 0.022(5) 0.026(5) 0.044(6) -0.006(4) -0.018(4) 0.002(4)
C28 0.015(4) 0.033(5) 0.045(6) -0.014(4) -0.007(4) -0.008(4)
C29 0.022(5) 0.048(6) 0.043(6) -0.008(5) -0.010(4) -0.011(5)
C30 0.027(5) 0.045(6) 0.041(5) -0.009(4) -0.006(4) -0.006(4)
C23 0.021(5) 0.034(5) 0.042(6) -0.006(4) -0.005(4) -0.003(4)
C24 0.033(5) 0.026(5) 0.050(6) -0.006(4) -0.008(4) -0.018(4)
C25 0.042(6) 0.033(5) 0.055(6) -0.011(4) -0.012(5) -0.020(5)
C26 0.036(6) 0.029(5) 0.046(6) -0.005(4) -0.007(5) -0.005(5)
O1S 0.085(6) 0.041(5) 0.160(8) 0.004(5) -0.060(6) -0.008(4)
O2S 0.060(5) 0.072(5) 0.099(6) -0.020(4) -0.027(5) -0.011(4)
N1S 0.044(6) 0.049(6) 0.051(5) -0.007(4) -0.010(4) -0.008(5)
C1S 0.061(7) 0.075(8) 0.066(7) -0.010(6) -0.012(6) -0.029(6)

loop_
_atom_type_symbol
_atom_type_description
_atom_type_scat_dispersion_real
_atom_type_scat_dispersion_imag
_atom_type_scat_source
C C 0.0033 0.0016 'International Tables Vol C Tables 4.2.6.8 and 6.1.1.4'
H H 0.0000 0.0000 'International Tables Vol C Tables 4.2.6.8 and 6.1.1.4'
N N 0.0061 0.0033 'International Tables Vol C Tables 4.2.6.8 and 6.1.1.4'
O O 0.0106 0.0060 'International Tables Vol C Tables 4.2.6.8 and 6.1.1.4'
S S 0.1246 0.1234 'International Tables Vol C Tables 4.2.6.8 and 6.1.1.4'
Fe Fe 0.3463 0.8444 'International Tables Vol C Tables 4.2.6.8 and 6.1.1.4'
Ni Ni 0.3393 1.1124 'International Tables Vol C Tables 4.2.6.8 and 6.1.1.4'

loop_
_geom_angle_atom_site_label_1
_geom_angle_atom_site_label_2
_geom_angle_atom_site_label_3
_geom_angle
_geom_angle_site_symmetry_1
_geom_angle_site_symmetry_3
_geom_angle_publ_flag
S8 Ni2 S7 92.70(9) . . ?
S8 Ni2 S6 86.76(9) . . ?
S7 Ni2 S6 174.33(11) . . ?
S8 Ni2 S5 171.96(10) . . ?
S7 Ni2 S5 87.82(9) . . ?
S6 Ni2 S5 93.50(9) . . ?
S4 Ni1 S2 86.74(9) . . ?
S4 Ni1 S3 92.70(9) . . ?
S2 Ni1 S3 178.54(11) . . ?
S4 Ni1 S1 176.67(11) . . ?
S2 Ni1 S1 92.90(9) . . ?
S3 Ni1 S1 87.74(9) . . ?
N1 Fe1 N6 174.8(2) . . ?
N1 Fe1 N7 102.6(3) . . ?
N6 Fe1 N7 73.6(2) . . ?
N1 Fe1 N2 73.9(2) . . ?
N6 Fe1 N2 110.1(2) . . ?
N7 Fe1 N2 99.4(3) . . ?
N1 Fe1 N4 73.8(2) . . ?
N6 Fe1 N4 102.6(2) . . ?
N7 Fe1 N4 92.4(2) . . ?
N2 Fe1 N4 147.2(2) . . ?
N1 Fe1 N9 109.3(2) . . ?
N6 Fe1 N9 74.6(2) . . ?
N7 Fe1 N9 148.1(2) . . ?
N2 Fe1 N9 88.8(3) . . ?
N4 Fe1 N9 97.1(2) . . ?
C32 S6 Ni2 101.6(3) . . ?
C31 S5 Ni2 102.0(3) . . ?
C36 S8 Ni2 103.4(3) . . ?
C35 S7 Ni2 102.4(3) . . ?
C27 S3 Ni1 102.8(3) . . ?
C28 S4 Ni1 102.7(3) . . ?
C23 S1 Ni1 102.7(3) . . ?
C24 S2 Ni1 102.5(3) . . ?
C5 N1 C1 119.7(7) . . ?
C5 N1 Fe1 120.1(5) . . ?
C1 N1 Fe1 120.2(5) . . ?
C11 N4 N5 103.8(7) . . ?
C11 N4 Fe1 141.5(6) . . ?
N5 N4 Fe1 113.7(5) . . ?
C9 N5 N4 111.3(7) . . ?
C9 N5 C1 130.6(7) . . ?
N4 N5 C1 117.6(7) . . ?
C8 N2 N3 104.5(7) . . ?
C8 N2 Fe1 140.8(6) . . ?
N3 N2 Fe1 114.2(5) . . ?
C6 N3 N2 110.6(7) . . ?
C6 N3 C5 131.9(7) . . ?
N2 N3 C5 117.4(6) . . ?
C16 N6 C12 120.2(7) . . ?
C16 N6 Fe1 120.7(5) . . ?
C12 N6 Fe1 119.1(5) . . ?
C19 N7 N8 104.5(6) . . ?
C19 N7 Fe1 140.1(6) . . ?
N8 N7 Fe1 115.2(5) . . ?
C17 N8 N7 111.3(6) . . ?
C17 N8 C16 131.4(7) . . ?
N7 N8 C16 117.2(6) . . ?
C22 N9 N10 104.7(7) . . ?
C22 N9 Fe1 141.4(6) . . ?
N10 N9 Fe1 113.4(5) . . ?
C20 N10 N9 110.5(6) . . ?
C20 N10 C12 130.4(7) . . ?
N9 N10 C12 118.8(6) . . ?
N1 C5 N3 114.3(7) . . ?
N1 C5 C4 121.9(8) . . ?
N3 C5 C4 123.8(7) . . ?
C3 C4 C5 117.1(8) . . ?
C4 C3 C2 122.4(8) . . ?
C3 C2 C1 115.8(8) . . ?
N1 C1 C2 123.0(7) . . ?
N1 C1 N5 112.9(7) . . ?
C2 C1 N5 124.1(8) . . ?
N5 C9 C10 106.2(8) . . ?
C11 C10 C9 106.1(8) . . ?
N4 C11 C10 112.6(8) . . ?
N3 C6 C7 106.6(8) . . ?
C8 C7 C6 107.0(8) . . ?
N2 C8 C7 111.2(8) . . ?
N6 C12 N10 113.9(7) . . ?
N6 C12 C13 120.9(7) . . ?
N10 C12 C13 125.2(7) . . ?
C14 C13 C12 117.7(8) . . ?
C15 C14 C13 121.5(7) . . ?
C14 C15 C16 116.7(8) . . ?
N6 C16 C15 123.0(8) . . ?
N6 C16 N8 113.3(6) . . ?
C15 C16 N8 123.7(8) . . ?
C18 C17 N8 108.0(7) . . ?
C17 C18 C19 104.8(8) . . ?
N7 C19 C18 111.4(7) . . ?
N10 C20 C21 108.0(8) . . ?
C20 C21 C22 104.6(8) . . ?
N9 C22 C21 112.3(8) . . ?
C31 C32 C34 121.4(7) . . ?
C31 C32 S6 121.7(6) . . ?
C34 C32 S6 116.8(6) . . ?
C32 C31 C33 121.6(7) . . ?
C32 C31 S5 121.0(6) . . ?
C33 C31 S5 117.3(6) . . ?
N16 C34 C32 177.5(10) . . ?
N15 C33 C31 176.4(9) . . ?
C35 C36 C38 122.0(7) . . ?
C35 C36 S8 120.0(6) . . ?
C38 C36 S8 117.9(7) . . ?
C36 C35 C37 121.3(8) . . ?
C36 C35 S7 121.5(6) . . ?
C37 C35 S7 117.2(7) . . ?
N18 C38 C36 177.1(9) . . ?
N17 C37 C35 178.2(10) . . ?
C28 C27 C29 120.4(7) . . ?
C28 C27 S3 120.5(6) . . ?
C29 C27 S3 119.0(6) . . ?
C27 C28 C30 121.3(8) . . ?
C27 C28 S4 121.3(6) . . ?
C30 C28 S4 117.4(6) . . ?
N13 C29 C27 178.4(10) . . ?
N14 C30 C28 177.8(10) . . ?
C24 C23 C25 122.0(8) . . ?
C24 C23 S1 121.0(6) . . ?
C25 C23 S1 117.0(6) . . ?
C23 C24 C26 122.3(7) . . ?
C23 C24 S2 120.8(6) . . ?
C26 C24 S2 116.8(6) . . ?
N11 C25 C23 176.8(10) . . ?
N12 C26 C24 179.4(10) . . ?
O1S N1S O2S 124.1(9) . . ?
O1S N1S C1S 116.8(9) . . ?
O2S N1S C1S 119.1(9) . . ?

loop_
_geom_bond_atom_site_label_1
_geom_bond_atom_site_label_2
_geom_bond_distance
_geom_bond_site_symmetry_2
_geom_bond_publ_flag
Ni2 S8 2.134(2) . ?
Ni2 S7 2.139(3) . ?
Ni2 S6 2.144(2) . ?
Ni2 S5 2.144(2) . ?
Ni1 S4 2.136(2) . ?
Ni1 S2 2.140(2) . ?
Ni1 S3 2.143(2) . ?
Ni1 S1 2.143(2) . ?
Fe1 N1 2.101(6) . ?
Fe1 N6 2.104(6) . ?
Fe1 N7 2.132(7) . ?
Fe1 N2 2.150(7) . ?
Fe1 N4 2.155(6) . ?
Fe1 N9 2.156(7) . ?
S6 C32 1.722(8) . ?
S5 C31 1.718(8) . ?
S8 C36 1.709(8) . ?
S7 C35 1.716(8) . ?
S3 C27 1.722(8) . ?
S4 C28 1.721(8) . ?
S1 C23 1.711(8) . ?
S2 C24 1.719(8) . ?
N1 C5 1.314(9) . ?
N1 C1 1.333(9) . ?
N4 C11 1.322(10) . ?
N4 N5 1.367(9) . ?
N5 C9 1.355(10) . ?
N5 C1 1.397(10) . ?
N2 C8 1.341(10) . ?
N2 N3 1.374(9) . ?
N3 C6 1.356(10) . ?
N3 C5 1.381(9) . ?
N6 C16 1.301(9) . ?
N6 C12 1.338(10) . ?
N7 C19 1.320(10) . ?
N7 N8 1.357(8) . ?
N8 C17 1.349(10) . ?
N8 C16 1.405(10) . ?
N9 C22 1.308(10) . ?
N9 N10 1.371(8) . ?
N10 C20 1.339(10) . ?
N10 C12 1.376(9) . ?
N16 C34 1.142(10) . ?
N15 C33 1.140(10) . ?
N18 C38 1.126(10) . ?
N17 C37 1.140(10) . ?
N13 C29 1.145(10) . ?
N14 C30 1.150(10) . ?
N11 C25 1.127(10) . ?
N12 C26 1.132(10) . ?
C5 C4 1.392(11) . ?
C4 C3 1.362(11) . ?
C3 C2 1.378(11) . ?
C2 C1 1.382(11) . ?
C9 C10 1.362(12) . ?
C10 C11 1.361(12) . ?
C6 C7 1.363(12) . ?
C7 C8 1.361(12) . ?
C12 C13 1.394(10) . ?
C13 C14 1.371(11) . ?
C14 C15 1.365(11) . ?
C15 C16 1.394(11) . ?
C17 C18 1.339(11) . ?
C18 C19 1.410(11) . ?
C20 C21 1.357(11) . ?
C21 C22 1.387(12) . ?
C32 C31 1.333(11) . ?
C32 C34 1.453(12) . ?
C31 C33 1.433(11) . ?
C36 C35 1.339(11) . ?
C36 C38 1.443(12) . ?
C35 C37 1.433(11) . ?
C27 C28 1.327(11) . ?
C27 C29 1.441(12) . ?
C28 C30 1.435(11) . ?
C23 C24 1.341(11) . ?
C23 C25 1.453(11) . ?
C24 C26 1.439(11) . ?
O1S N1S 1.189(9) . ?
O2S N1S 1.193(9) . ?
N1S C1S 1.474(12) . ?
